data_2012947
loop_
_publ_author_name
'Okabe, Nobuo'
'Muranishi, Yasunori'

_publ_section_title
;
 8-Hydroxyquinaldinic acid and its nickel(II) complex
;
_journal_issue 9
_journal_name_full 'Acta Crystallographica Section C'
_journal_page_first m475
_journal_page_last m477
_journal_paper_doi 10.1107/S0108270102013628
_journal_volume 58
_journal_year 2002
_chemical_formula_iupac '[Ni (C10 H6 N O3)2] (H2 O)3'
_chemical_formula_moiety 'C20 H12 N2 Ni O6 , 3H2 O'
_chemical_formula_sum 'C20 H18 N2 Ni O9'
_chemical_formula_weight 489.05
_chemical_name_systematic
;
bis(8-hydroxyquinoline-2-carboxylato-\k^3^O^2^,N,O^8^)nickel(II)
trihydrate
;
_space_group_IT_number 2
_symmetry_cell_setting triclinic
_symmetry_space_group_name_Hall '-P 1'
_symmetry_space_group_name_H-M 'P -1'
_cell_angle_alpha 97.630(10)
_cell_angle_beta 106.950(10)
_cell_angle_gamma 101.900(10)
_cell_formula_units_Z 2
_cell_length_a 9.2370(10)
_cell_length_b 15.865(3)
_cell_length_c 7.2000(10)
_cell_measurement_reflns_used 25
_cell_measurement_temperature 296.2
_cell_measurement_theta_max 15.0
_cell_measurement_theta_min 14.5
_cell_volume 966.4(3)
_computing_cell_refinement 'MSC/AFC Diffractometer Control Software'
_computing_data_collection
;
MSC/AFC Diffractometer Control Software (Molecular Structure Corporation &
Rigaku Corporation, 1999)
;
_computing_data_reduction 'TEXSAN (Molecular Structure Corporation & Rigaku Corporation, 1999)'
_computing_molecular_graphics 'ORTEPII (Johnson, 1976)'
_computing_publication_material TEXSAN
_computing_structure_refinement 'SHELXL97 (Sheldrick, 1997)'
_computing_structure_solution 'SIR97 (Altomare et al., 1999) and DIRDIF94 (Beurskens et al., 1994)'
_diffrn_measured_fraction_theta_full 1.000
_diffrn_measured_fraction_theta_max 1.000
_diffrn_measurement_device_type 'Rigaku AFC-5R'
_diffrn_measurement_method \w/2\q
_diffrn_radiation_type 'Mo K\a'
_diffrn_radiation_wavelength 0.7107
_diffrn_reflns_av_R_equivalents 0.024
_diffrn_reflns_limit_h_max 11
_diffrn_reflns_limit_h_min 0
_diffrn_reflns_limit_k_max 20
_diffrn_reflns_limit_k_min -20
_diffrn_reflns_limit_l_max 8
_diffrn_reflns_limit_l_min -9
_diffrn_reflns_number 4703
_diffrn_reflns_theta_full 27.5
_diffrn_reflns_theta_max 27.50
_diffrn_standards_decay_% 0.26
_diffrn_standards_interval_count 150
_diffrn_standards_number 3
_exptl_absorpt_coefficient_mu 1.064
_exptl_absorpt_correction_T_max 0.899
_exptl_absorpt_correction_T_min 0.880
_exptl_absorpt_correction_type '\y scan'
_exptl_absorpt_process_details '(North et al., 1968)'
_exptl_crystal_colour yellow
_exptl_crystal_density_diffrn 1.681
_exptl_crystal_density_meas ?
_exptl_crystal_density_method 'not measured'
_exptl_crystal_description prismatic
_exptl_crystal_F_000 504.0
_exptl_crystal_size_max 0.25
_exptl_crystal_size_mid 0.10
_exptl_crystal_size_min 0.10
_refine_diff_density_max 0.64
_refine_diff_density_min -0.32
_refine_ls_extinction_expression Fc^*^=kFc[1+0.001xFc^2^\l^3^/sin(2\q)]^-1/4^
_refine_ls_extinction_method none
_refine_ls_goodness_of_fit_ref 0.904
_refine_ls_hydrogen_treatment mixed
_refine_ls_number_parameters 307
_refine_ls_number_reflns 4434
_refine_ls_R_factor_gt 0.040
_refine_ls_shift/su_max <0.001
_refine_ls_structure_factor_coef Fsqd
_refine_ls_weighting_details 'w = 1/[\s^2^(Fo^2^) + (0.1P)^2^] where P=(Fo^2^+2Fc^2^)/3'
_refine_ls_weighting_scheme calc
_refine_ls_wR_factor_ref 0.134
_reflns_number_gt 3202
_reflns_number_total 4434
_reflns_threshold_expression I>2\s(I)
_cod_data_source_file ob1077.cif
_cod_data_source_block II
_cod_depositor_comments
;
The following automatic conversions were performed:

'_exptl_crystal_density_meas' value 'not measured' was changed to '?'
- the value is perceived as not measured.

Automatic conversion script
Id: cif_fix_values 3008 2015-01-20 13:52:24Z robertas 
;
_cod_database_code 2012947

loop_
_symmetry_equiv_pos_as_xyz
x,y,z
-x,-y,-z

loop_
_atom_site_label
_atom_site_fract_x
_atom_site_fract_y
_atom_site_fract_z
_atom_site_U_iso_or_equiv
_atom_site_adp_type
_atom_site_calc_flag
_atom_site_refinement_flags
_atom_site_occupancy
_atom_site_disorder_assembly
_atom_site_disorder_group
_atom_site_type_symbol
Ni1 0.35159(4) 0.24765(2) 0.51613(5) 0.03300(10) Uani d . 1.00 . . Ni
O1 0.5238(3) 0.1381(2) 0.1118(3) 0.0476(5) Uani d . 1.00 . . O
O2 0.4618(3) 0.23840(10) 0.3029(3) 0.0419(5) Uani d . 1.00 . . O
O3E 0.2416(3) 0.1921(2) 0.7356(3) 0.0445(5) Uani d . 1.00 . . O
O4 -0.0255(3) 0.3462(2) 0.2899(4) 0.0510(6) Uani d . 1.00 . . O
O5 0.1311(2) 0.25420(10) 0.3279(3) 0.0405(5) Uani d . 1.00 . . O
O6E 0.5855(2) 0.30450(10) 0.7478(3) 0.0381(4) Uani d . 1.00 . . O
O7 0.7305(3) 0.2340(2) 0.9998(3) 0.0458(5) Uani d . 1.00 . . O
O8 0.8476(5) 0.3037(3) 0.6064(6) 0.0980(10) Uani d . 1.00 . . O
O9 1.0476(4) 0.2373(3) 0.8940(5) 0.0820(10) Uani d . 1.00 . . O
N1 0.3338(3) 0.1197(2) 0.4607(3) 0.0316(5) Uani d . 1.00 . . N
N2 0.3606(3) 0.37350(10) 0.5880(3) 0.0288(4) Uani d . 1.00 . . N
C1 0.3830(3) 0.0892(2) 0.3185(4) 0.0331(6) Uani d . 1.00 . . C
C2 0.3643(4) -0.0018(2) 0.2550(5) 0.0396(6) Uani d . 1.00 . . C
C3 0.2938(4) -0.0592(2) 0.3487(5) 0.0435(7) Uani d . 1.00 . . C
C4 0.2408(3) -0.0275(2) 0.5046(5) 0.0392(7) Uani d . 1.00 . . C
C5 0.1645(4) -0.0811(2) 0.6087(5) 0.0489(8) Uani d . 1.00 . . C
C6 0.1160(4) -0.0429(2) 0.7510(6) 0.0531(9) Uani d . 1.00 . . C
C7 0.1387(4) 0.0485(2) 0.8018(5) 0.0472(8) Uani d . 1.00 . . C
C8 0.2131(3) 0.1029(2) 0.7056(4) 0.0381(6) Uani d . 1.00 . . C
C9 0.2641(3) 0.0642(2) 0.5559(4) 0.0340(6) Uani d . 1.00 . . C
C10 0.4623(3) 0.1605(2) 0.2346(4) 0.0352(6) Uani d . 1.00 . . C
C11 0.2379(3) 0.4020(2) 0.5028(4) 0.0300(5) Uani d . 1.00 . . C
C12 0.2383(4) 0.4909(2) 0.5395(4) 0.0364(6) Uani d . 1.00 . . C
C13 0.3726(4) 0.5507(2) 0.6685(4) 0.0357(6) Uani d . 1.00 . . C
C14 0.5050(3) 0.5216(2) 0.7618(4) 0.0313(5) Uani d . 1.00 . . C
C15 0.6481(4) 0.5766(2) 0.8961(4) 0.0385(6) Uani d . 1.00 . . C
C16 0.7667(4) 0.5399(2) 0.9789(4) 0.0400(7) Uani d . 1.00 . . C
C17 0.7528(3) 0.4483(2) 0.9352(4) 0.0372(6) Uani d . 1.00 . . C
C18 0.6158(3) 0.3931(2) 0.8057(4) 0.0311(5) Uani d . 1.00 . . C
C19 0.4924(3) 0.4307(2) 0.7181(4) 0.0285(5) Uani d . 1.00 . . C
C20 0.1018(3) 0.3284(2) 0.3616(4) 0.0340(6) Uani d . 1.00 . . C
H2 0.3989 -0.0222 0.1528 0.0475 Uiso calc . 1.00 . . H
H3 0.2805 -0.1194 0.3099 0.0522 Uiso calc . 1.00 . . H
H3E 0.1891 0.2136 0.7843 0.0609 Uiso calc . 1.00 . . H
H5 0.1479 -0.1419 0.5795 0.0586 Uiso calc . 1.00 . . H
H6 0.0655 -0.0786 0.8178 0.0637 Uiso calc . 1.00 . . H
H6E 0.6261 0.2801 0.8322 0.0609 Uiso calc . 1.00 . . H
H7 0.1036 0.0722 0.9004 0.0566 Uiso calc . 1.00 . . H
H7A 0.672(4) 0.202(2) 1.050(6) 0.0687 Uiso calc . 1.00 . . H
H7B 0.798(4) 0.271(2) 1.099(5) 0.0687 Uiso calc . 1.00 . . H
H8A 0.756(5) 0.304(5) 0.532(8) 0.1463 Uiso calc . 1.00 . . H
H8B 0.893(7) 0.293(5) 0.519(8) 0.1463 Uiso calc . 1.00 . . H
H9A 0.982(6) 0.257(4) 0.814(7) 0.1233 Uiso calc . 1.00 . . H
H9B 1.018(7) 0.236(4) 0.994(6) 0.1233 Uiso calc . 1.00 . . H
H12 0.1502 0.5094 0.4785 0.0436 Uiso calc . 1.00 . . H
H13 0.3758 0.6102 0.6939 0.0428 Uiso calc . 1.00 . . H
H15 0.6613 0.6370 0.9279 0.0462 Uiso calc . 1.00 . . H
H16 0.8603 0.5766 1.0673 0.0480 Uiso calc . 1.00 . . H
H17 0.8361 0.4257 0.9942 0.0447 Uiso calc . 1.00 . . H

loop_
_atom_site_aniso_label
_atom_site_aniso_U_11
_atom_site_aniso_U_22
_atom_site_aniso_U_33
_atom_site_aniso_U_12
_atom_site_aniso_U_13
_atom_site_aniso_U_23
Ni1 0.0366(2) 0.0275(2) 0.0335(2) 0.00760(10) 0.01020(10) 0.00600(10)
O1 0.0520(10) 0.0480(10) 0.0460(10) 0.0090(10) 0.0260(10) 0.0056(10)
O2 0.0540(10) 0.0300(10) 0.0450(10) 0.0055(9) 0.0240(10) 0.0081(9)
O3E 0.0530(10) 0.0430(10) 0.0450(10) 0.0140(10) 0.0240(10) 0.0122(10)
O4 0.0340(10) 0.0560(10) 0.0530(10) 0.0120(10) 0.0004(10) 0.0110(10)
O5 0.0370(10) 0.0330(10) 0.0420(10) 0.0043(9) 0.0029(9) 0.0048(9)
O6E 0.0360(10) 0.0340(10) 0.0360(10) 0.0102(8) 0.0013(8) 0.0051(8)
O7 0.0500(10) 0.0470(10) 0.0350(10) 0.0060(10) 0.0074(9) 0.0126(9)
O8 0.093(3) 0.121(3) 0.120(3) 0.055(3) 0.069(3) 0.041(3)
O9 0.064(2) 0.096(2) 0.081(2) 0.012(2) 0.037(2) -0.020(2)
N1 0.0300(10) 0.0290(10) 0.0330(10) 0.0055(9) 0.0063(9) 0.0083(9)
N2 0.0300(10) 0.0290(10) 0.0250(10) 0.0053(9) 0.0077(9) 0.0061(8)
C1 0.0310(10) 0.0320(10) 0.0310(10) 0.0060(10) 0.0050(10) 0.0070(10)
C2 0.042(2) 0.0330(10) 0.0370(10) 0.0080(10) 0.0070(10) 0.0010(10)
C3 0.043(2) 0.0290(10) 0.050(2) 0.0080(10) 0.0040(10) 0.0070(10)
C4 0.0320(10) 0.0310(10) 0.044(2) 0.0030(10) -0.0010(10) 0.0110(10)
C5 0.043(2) 0.040(2) 0.055(2) 0.0010(10) 0.0050(10) 0.0230(10)
C6 0.045(2) 0.052(2) 0.058(2) 0.000(2) 0.011(2) 0.034(2)
C7 0.040(2) 0.063(2) 0.042(2) 0.0100(10) 0.0150(10) 0.024(2)
C8 0.0340(10) 0.042(2) 0.0380(10) 0.0090(10) 0.0090(10) 0.0160(10)
C9 0.0270(10) 0.0330(10) 0.0380(10) 0.0050(10) 0.0030(10) 0.0130(10)
C10 0.0370(10) 0.0350(10) 0.0290(10) 0.0050(10) 0.0070(10) 0.0060(10)
C11 0.0300(10) 0.0310(10) 0.0280(10) 0.0050(10) 0.0110(10) 0.0050(10)
C12 0.0380(10) 0.0380(10) 0.0400(10) 0.0150(10) 0.0160(10) 0.0140(10)
C13 0.047(2) 0.0270(10) 0.0370(10) 0.0110(10) 0.0180(10) 0.0070(10)
C14 0.0380(10) 0.0290(10) 0.0280(10) 0.0050(10) 0.0160(10) 0.0057(10)
C15 0.048(2) 0.0280(10) 0.0350(10) -0.0010(10) 0.0170(10) 0.0020(10)
C16 0.037(2) 0.041(2) 0.0310(10) -0.0060(10) 0.0080(10) 0.0010(10)
C17 0.0310(10) 0.043(2) 0.0320(10) 0.0040(10) 0.0070(10) 0.0060(10)
C18 0.0340(10) 0.0320(10) 0.0260(10) 0.0060(10) 0.0090(10) 0.0050(10)
C19 0.0320(10) 0.0310(10) 0.0230(10) 0.0060(10) 0.0110(10) 0.0051(10)
C20 0.0310(10) 0.0380(10) 0.0300(10) 0.0060(10) 0.0060(10) 0.0080(10)

loop_
_atom_type_symbol
_atom_type_description
_atom_type_scat_dispersion_real
_atom_type_scat_dispersion_imag
_atom_type_scat_source
C C 0.003 0.002
;International Tables for Crystallography
(1992, Vol. C, Tables 4.2.6.8 and 6.1.1.4)
;
H H 0.000 0.000
;International Tables for Crystallography
(1992, Vol. C, Table 6.1.1.4)
;
O O 0.011 0.006
;International Tables for Crystallography
(1992, Vol. C, Tables 4.2.6.8 and 6.1.1.4)
;
N N 0.006 0.003
;International Tables for Crystallography
(1992, Vol. C, Tables 4.2.6.8 and 6.1.1.4)
;
Ni Ni 0.339 1.112
;International Tables for Crystallography
(1992, Vol. C, Tables 4.2.6.8 and 6.1.1.4)
;

loop_
_geom_angle_atom_site_label_1
_geom_angle_atom_site_label_2
_geom_angle_atom_site_label_3
_geom_angle
_geom_angle_publ_flag
O2 Ni1 O3E 153.13(9) yes
O2 Ni1 O5 97.86(9) yes
O2 Ni1 O6E 89.13(8) yes
O2 Ni1 N1 78.96(10) yes
O2 Ni1 N2 105.83(9) yes
O3E Ni1 O5 91.84(9) yes
O3E Ni1 O6E 93.02(8) yes
O3E Ni1 N1 74.60(10) yes
O3E Ni1 N2 100.67(10) yes
O5 Ni1 O6E 154.03(8) yes
O5 Ni1 N1 101.60(8) yes
O5 Ni1 N2 78.10(8) yes
O6E Ni1 N1 104.29(8) yes
O6E Ni1 N2 75.93(8) yes
N1 Ni1 N2 175.20(10) yes
Ni1 O2 C10 114.3(2) yes
Ni1 O3E C8 111.8(2) yes
Ni1 O3E H3E 125.0 no
C8 O3E H3E 117.0 no
Ni1 O5 C20 113.90(10) yes
Ni1 O6E C18 111.9(2) yes
Ni1 O6E H6E 124.9 no
C18 O6E H6E 114.8 no
H7A O7 H7B 104(3) no
H8A O8 H8B 102(5) no
H9A O9 H9B 105(6) no
Ni1 N1 C1 117.3(2) yes
Ni1 N1 C9 121.8(2) yes
C1 N1 C9 120.7(3) no
Ni1 N2 C11 119.10(10) yes
Ni1 N2 C19 120.7(2) yes
C11 N2 C19 120.1(2) no
N1 C1 C2 122.2(3) no
N1 C1 C10 113.4(2) no
C2 C1 C10 124.4(3) no
C1 C2 C3 118.1(3) no
C1 C2 H2 121.0 no
C3 C2 H2 121.0 no
C2 C3 C4 120.6(3) no
C2 C3 H3 119.7 no
C4 C3 H3 119.7 no
C3 C4 C5 125.2(3) no
C3 C4 C9 116.9(3) no
C5 C4 C9 118.0(3) no
C4 C5 C6 119.4(3) no
C4 C5 H5 120.3 no
C6 C5 H5 120.3 no
C5 C6 C7 122.7(4) no
C5 C6 H6 118.7 no
C7 C6 H6 118.7 no
C6 C7 C8 119.9(4) no
C6 C7 H7 120.1 no
C8 C7 H7 120.1 no
O3E C8 C7 126.8(3) no
O3E C8 C9 114.9(3) no
C7 C8 C9 118.3(3) no
N1 C9 C4 121.5(3) no
N1 C9 C8 116.7(3) no
C4 C9 C8 121.8(3) no
O1 C10 O2 126.7(3) no
O1 C10 C1 117.6(3) no
O2 C10 C1 115.7(3) no
N2 C11 C12 122.3(2) no
N2 C11 C20 112.6(2) no
C12 C11 C20 125.1(3) no
C11 C12 C13 118.5(3) no
C11 C12 H12 120.8 no
C13 C12 H12 120.8 no
C12 C13 C14 120.1(3) no
C12 C13 H13 119.9 no
C14 C13 H13 119.9 no
C13 C14 C15 125.1(3) no
C13 C14 C19 117.2(2) no
C15 C14 C19 117.7(3) no
C14 C15 C16 119.4(3) no
C14 C15 H15 120.3 no
C16 C15 H15 120.3 no
C15 C16 C17 122.6(2) no
C15 C16 H16 118.7 no
C17 C16 H16 118.7 no
C16 C17 C18 119.6(3) no
C16 C17 H17 120.2 no
C18 C17 H17 120.2 no
O6E C18 C17 126.4(3) no
O6E C18 C19 115.5(2) no
C17 C18 C19 118.1(3) no
N2 C19 C14 121.7(2) no
N2 C19 C18 115.7(2) no
C14 C19 C18 122.6(2) no
O4 C20 O5 126.5(2) no
O4 C20 C11 117.9(3) no
O5 C20 C11 115.6(2) no

loop_
_geom_bond_atom_site_label_1
_geom_bond_atom_site_label_2
_geom_bond_site_symmetry_1
_geom_bond_site_symmetry_2
_geom_bond_distance
_geom_bond_publ_flag
Ni1 O2 . . 2.080(3) yes
Ni1 O3E . . 2.290(3) yes
Ni1 O5 . . 2.124(2) yes
Ni1 O6E . . 2.227(2) yes
Ni1 N1 . . 1.979(2) yes
Ni1 N2 . . 1.972(2) yes
O1 C10 . . 1.234(4) no
O2 C10 . . 1.269(4) no
O3E C8 . . 1.360(4) no
O3E H3E . . 0.781 no
O4 C20 . . 1.245(4) no
O5 C20 . . 1.270(4) no
O6E C18 . . 1.358(3) no
O6E H6E . . 0.806 no
O7 H7A . . 0.85(4) no
O7 H7B . . 0.85(3) no
O8 H8A . . 0.86(6) no
O8 H8B . . 0.87(6) no
O9 H9A . . 0.85(6) no
O9 H9B . . 0.84(5) no
N1 C1 . . 1.311(4) no
N1 C9 . . 1.358(4) no
N2 C11 . . 1.321(4) no
N2 C19 . . 1.356(3) no
C1 C2 . . 1.414(4) no
C1 C10 . . 1.510(4) no
C2 C3 . . 1.372(5) no
C2 H2 . . 0.930 no
C3 C4 . . 1.423(5) no
C3 H3 . . 0.930 no
C4 C5 . . 1.418(5) no
C4 C9 . . 1.408(4) no
C5 C6 . . 1.354(6) no
C5 H5 . . 0.930 no
C6 C7 . . 1.403(5) no
C6 H6 . . 0.930 no
C7 C8 . . 1.374(5) no
C7 H7 . . 0.930 no
C8 C9 . . 1.415(5) no
C11 C12 . . 1.401(4) no
C11 C20 . . 1.520(3) no
C12 C13 . . 1.382(3) no
C12 H12 . . 0.930 no
C13 C14 . . 1.413(4) no
C13 H13 . . 0.930 no
C14 C15 . . 1.413(3) no
C14 C19 . . 1.407(4) no
C15 C16 . . 1.367(5) no
C15 H15 . . 0.930 no
C16 C17 . . 1.417(4) no
C16 H16 . . 0.930 no
C17 C18 . . 1.370(3) no
C17 H17 . . 0.930 no
C18 C19 . . 1.419(4) no

loop_
_geom_contact_atom_site_label_1
_geom_contact_atom_site_label_2
_geom_contact_distance
_geom_contact_site_symmetry_2
O1 O7 2.576(4) 1_554
O1 C8 3.334(3) 1_554
O1 C5 3.368(4) 2_656
O1 C7 3.478(4) 1_554
O1 O3E 3.505(3) 1_554
O2 C13 3.332(3) 2_666
O3E O9 2.556(5) 1_455
O4 O7 2.689(3) 1_454
O4 O8 2.943(6) 1_455
O4 O9 3.444(5) 1_454
O4 C17 3.572(4) 1_454
O5 O9 2.952(4) 1_454
O5 C6 3.515(4) 2_556
O7 C3 3.406(4) 2_656
O7 C10 3.482(4) 1_556
O7 C20 3.526(3) 1_656
O8 C20 3.315(6) 1_655
O9 C8 3.242(6) 1_655
O9 C7 3.311(6) 1_655
O9 C20 3.332(5) 1_656
O9 C15 3.438(4) 2_767
O9 C16 3.463(5) 2_767
O9 C3 3.576(4) 2_656
N2 C14 3.569(4) 2_666
N2 C13 3.599(4) 2_666
C1 C3 3.406(4) 2_656
C2 C3 3.435(4) 2_656
C2 C4 3.453(4) 2_656
C2 C6 3.572(4) 1_554
C4 C7 3.476(4) 2_556
C5 C8 3.478(4) 2_556
C6 C9 3.481(4) 2_556
C7 C10 3.565(4) 1_556
C11 C15 3.369(5) 2_666
C11 C14 3.578(4) 2_666
C12 C16 3.578(5) 2_667
C13 C17 3.377(5) 2_667
C13 C19 3.388(5) 2_666
C13 C16 3.505(5) 2_667
C14 C15 3.554(5) 2_667
C14 C16 3.598(5) 2_667
C15 C19 3.397(5) 2_667
C15 C20 3.586(5) 2_666

loop_
_geom_hbond_atom_site_label_D
_geom_hbond_atom_site_label_H
_geom_hbond_atom_site_label_A
_geom_hbond_site_symmetry_A
_geom_hbond_distance_DH
_geom_hbond_distance_HA
_geom_hbond_distance_DA
_geom_hbond_angle_DHA
O3E H3E O9 1_455 0.78 1.79 2.556(4) 167
O6E H6E O7 . 0.81 1.66 2.465(3) 173
O7 H7A O1 1_556 0.85(2) 1.73(2) 2.576(3) 169(4)
O7 H7A O2 1_556 0.85(2) 3.10(3) 3.757(3) 135(3)
O7 H7B O4 1_656 0.85(2) 1.85(2) 2.689(3) 168(4)
O7 H7B O5 1_656 0.85(2) 3.12(4) 3.687(3) 126(3)
O8 H8B O4 1_655 0.87(3) 2.20(5) 2.943(4) 144(7)
O8 H8B O5 1_655 0.87(3) 3.03(7) 3.872(4) 162(5)
O8 H8A O6E . 0.87(3) 2.51(6) 2.888(4) 107(5)
O8 H8A O2 . 0.87(3) 2.63(4) 3.447(5) 157(7)
O9 H9A O8 . 0.85(6) 1.98(5) 2.821(6) 172(6)
O9 H9B O5 1_656 0.84(5) 2.27(4) 2.952(4) 138(5)

loop_
_geom_torsion_atom_site_label_1
_geom_torsion_atom_site_label_2
_geom_torsion_atom_site_label_3
_geom_torsion_atom_site_label_4
_geom_torsion
_geom_torsion_publ_flag
Ni1 O2 C10 O1 -177.8(2) no
Ni1 O2 C10 C1 0.3(3) no
Ni1 O3E C8 C7 -175.3(2) no
Ni1 O3E C8 C9 3.3(3) no
Ni1 O5 C20 O4 -170.6(3) no
Ni1 O5 C20 C11 9.9(3) no
Ni1 O6E C18 C17 -175.4(3) no
Ni1 O6E C18 C19 3.3(3) no
Ni1 N1 C1 C2 -174.7(2) no
Ni1 N1 C1 C10 6.2(3) no
Ni1 N1 C9 C4 174.9(2) no
Ni1 N1 C9 C8 -3.7(3) no
Ni1 N2 C11 C12 -177.0(2) no
Ni1 N2 C11 C20 2.0(3) no
Ni1 N2 C19 C14 175.9(2) no
Ni1 N2 C19 C18 -3.9(4) no
O1 C10 C1 N1 174.1(2) no
O1 C10 C1 C2 -5.0(4) no
O2 Ni1 O3E C8 -13.9(3) no
O2 Ni1 O5 C20 -111.6(2) no
O2 Ni1 O6E C18 102.5(2) no
O2 Ni1 N1 C1 -4.8(2) no
O2 Ni1 N1 C9 179.5(2) no
O2 Ni1 N2 C11 97.2(2) no
O2 Ni1 N2 C19 -80.7(2) no
O2 C10 C1 N1 -4.2(3) no
O2 C10 C1 C2 176.7(3) no
O3E Ni1 O2 C10 12.0(3) no
O3E Ni1 O5 C20 93.6(2) no
O3E Ni1 O6E C18 -104.3(2) no
O3E Ni1 N1 C1 179.8(2) no
O3E Ni1 N1 C9 4.0(2) no
O3E Ni1 N2 C11 -87.4(2) no
O3E Ni1 N2 C19 94.8(2) no
O3E C8 C7 C6 178.9(3) no
O3E C8 C9 N1 -0.3(4) no
O3E C8 C9 C4 -178.9(2) no
O4 C20 C11 N2 172.3(3) no
O4 C20 C11 C12 -8.7(5) no
O5 Ni1 O2 C10 -98.1(2) no
O5 Ni1 O3E C8 97.6(2) no
O5 Ni1 O6E C18 -3.8(3) no
O5 Ni1 N1 C1 91.1(2) no
O5 Ni1 N1 C9 -84.7(2) no
O5 Ni1 N2 C11 2.3(2) no
O5 Ni1 N2 C19 -175.6(2) no
O5 C20 C11 N2 -8.2(4) no
O5 C20 C11 C12 170.8(3) no
O6E Ni1 O2 C10 107.0(2) no
O6E Ni1 O3E C8 -107.9(2) no
O6E Ni1 O5 C20 -7.2(4) no
O6E Ni1 N1 C1 -91.0(2) no
O6E Ni1 N1 C9 93.2(2) no
O6E Ni1 N2 C11 -177.8(2) no
O6E Ni1 N2 C19 4.3(2) no
O6E C18 C17 C16 179.2(3) no
O6E C18 C19 N2 -0.1(4) no
O6E C18 C19 C14 -179.9(3) no
N1 Ni1 O2 C10 2.2(2) no
N1 Ni1 O3E C8 -3.9(2) no
N1 Ni1 O5 C20 168.2(2) no
N1 Ni1 O6E C18 -179.1(2) no
N1 C1 C2 C3 -0.9(4) no
N1 C9 C4 C3 0.1(4) no
N1 C9 C4 C5 -178.8(3) no
N1 C9 C8 C7 178.5(3) no
N2 Ni1 O2 C10 -177.9(2) no
N2 Ni1 O3E C8 175.9(2) no
N2 Ni1 O5 C20 -7.0(2) no
N2 Ni1 O6E C18 -4.0(2) no
N2 C11 C12 C13 0.5(5) no
N2 C19 C14 C13 1.7(5) no
N2 C19 C14 C15 -178.7(3) no
N2 C19 C18 C17 178.7(3) no
C1 N1 C9 C4 -0.7(4) no
C1 N1 C9 C8 -179.3(2) no
C1 C2 C3 C4 0.2(4) no
C2 C1 N1 C9 1.1(4) no
C2 C3 C4 C5 179.0(3) no
C2 C3 C4 C9 0.1(4) no
C3 C2 C1 C10 178.1(3) no
C3 C4 C5 C6 -178.3(3) no
C3 C4 C9 C8 178.6(3) no
C4 C5 C6 C7 -0.4(5) no
C4 C9 C8 C7 -0.1(4) no
C5 C4 C9 C8 -0.3(4) no
C5 C6 C7 C8 -0.1(5) no
C6 C5 C4 C9 0.5(4) no
C6 C7 C8 C9 0.3(4) no
C9 N1 C1 C10 -178.0(2) no
C11 N2 C19 C14 -2.0(4) no
C11 N2 C19 C18 178.2(3) no
C11 C12 C13 C14 -0.7(5) no
C12 C11 N2 C19 0.9(5) no
C12 C13 C14 C15 -179.9(3) no
C12 C13 C14 C19 -0.3(5) no
C13 C12 C11 C20 -178.4(3) no
C13 C14 C15 C16 179.0(3) no
C13 C14 C19 C18 -178.5(3) no
C14 C15 C16 C17 0.1(5) no
C14 C19 C18 C17 -1.1(5) no
C15 C14 C19 C18 1.1(5) no
C15 C16 C17 C18 -0.1(5) no
C16 C15 C14 C19 -0.6(5) no
C16 C17 C18 C19 0.5(5) no
C19 N2 C11 C20 179.8(3) no
C19 N2 C11 C20 179.8(3) no
